data_2107196
loop_
_publ_author_name
'Thomas, H.H.'
'Baker, W.A.'

_publ_section_title
;
 The crystal structure and X-ray diffraction data for anhydrous gadolinium
 bromide
;
_journal_name_full 'Acta Crystallographica B (24,1968-38,1982)'
_journal_page_first 1740
_journal_page_last 1743
_journal_volume 29
_journal_year 1973
_chemical_formula_sum 'Br3 Gd'
_chemical_name_systematic 'Gd Br3'
_space_group_IT_number 12
_symmetry_space_group_name_Hall '-C 2y'
_symmetry_space_group_name_H-M 'C 1 2/m 1'
_cell_angle_alpha 90
_cell_angle_beta 110.6
_cell_angle_gamma 90
_cell_formula_units_Z 4
_cell_length_a 7.224
_cell_length_b 12.512
_cell_length_c 6.84
_cell_volume 578.714
_citation_journal_id_ASTM ACBCAR
_cod_data_source_file Thomas_ACBCAR_1973_1090.cif
_cod_data_source_block Br3Gd1
_cod_original_cell_volume 578.7141
_cod_original_formula_sum 'Br3 Gd1'
_cod_database_code 2107196

loop_
_symmetry_equiv_pos_as_xyz
x,y,z
-x,y,-z
-x,-y,-z
x,-y,z
x+1/2,y+1/2,z
-x+1/2,y+1/2,-z
-x+1/2,-y+1/2,-z
x+1/2,-y+1/2,z

loop_
_atom_site_label
_atom_site_type_symbol
_atom_site_fract_x
_atom_site_fract_y
_atom_site_fract_z
_atom_site_occupancy
_atom_site_U_iso_or_equiv
Br1 Br-1 0.21 0 0.21 1 0.0
Br2 Br-1 0.25 0.167 0.75 1 0.0
Gd1 Gd+3 0 0.167 0 1 0.0
